data_4067848
loop_
_publ_author_name
'Nguyen, Duc Hanh'
'Bayardon, J\'er\^ome'
'Salomon-Bertrand, Christine'
'Jug\'e, Sylvain'
'Kalck, Philippe'
'Daran, Jean-Claude'
'Urrutigoity, Martine'
'Gouygou, Maryse'

_publ_section_title
;
 Modular Phosphole-Methano-Bridged-Phosphine(Borane) Ligands. Application
 to Rhodium-Catalyzed Reactions
;
_journal_issue 3
_journal_name_full Organometallics
_journal_page_first 857
_journal_paper_doi 10.1021/om2008265
_journal_volume 31
_journal_year 2012
_chemical_formula_sum 'C25 H23 B0 P'
_chemical_formula_weight 354.40
_chemical_name_systematic
;
 ?
;
_space_group_IT_number 14
_symmetry_cell_setting monoclinic
_symmetry_space_group_name_Hall '-P 2ybc'
_symmetry_space_group_name_H-M 'P 1 21/c 1'
_atom_sites_solution_hydrogens geom
_atom_sites_solution_primary direct
_atom_sites_solution_secondary difmap
_audit_creation_method SHELXL-97
_cell_angle_alpha 90.00
_cell_angle_beta 95.157(2)
_cell_angle_gamma 90.00
_cell_formula_units_Z 4
_cell_length_a 10.7285(3)
_cell_length_b 14.9875(4)
_cell_length_c 13.2512(3)
_cell_measurement_reflns_used 11743
_cell_measurement_temperature 180(2)
_cell_measurement_theta_max 32.1
_cell_measurement_theta_min 2.7
_cell_volume 2122.08(10)
_computing_cell_refinement 'CrysAlis RED (Oxford Diffraction, 2006)'
_computing_data_collection 'CrysAlis CCD (Oxford Diffraction, 2006)'
_computing_data_reduction 'CrysAlis RED'
_computing_molecular_graphics 'ORTEPIII (Burnett & Johnson, 1996); ORTEP-3 for Windows (Farrugia, 1997)'
_computing_publication_material 'WinGX publication routines (Farrugia, 1999)'
_computing_structure_refinement 'SHELXL-97 (Sheldrick, 1997)'
_computing_structure_solution 'SIR-97 (Altomare et al., 1999)'
_diffrn_ambient_temperature 180(2)
_diffrn_detector_area_resol_mean 8.2632
_diffrn_measured_fraction_theta_full 0.999
_diffrn_measured_fraction_theta_max 0.999
_diffrn_measurement_device_type 'Oxford-Diffraction XCALIBUR'
_diffrn_measurement_method '\w and \f'
_diffrn_radiation_monochromator graphite
_diffrn_radiation_source 'fine-focus sealed tube'
_diffrn_radiation_type MoK\a
_diffrn_radiation_wavelength 0.71073
_diffrn_reflns_av_R_equivalents 0.0238
_diffrn_reflns_av_sigmaI/netI 0.0228
_diffrn_reflns_limit_h_max 14
_diffrn_reflns_limit_h_min -14
_diffrn_reflns_limit_k_max 19
_diffrn_reflns_limit_k_min -19
_diffrn_reflns_limit_l_max 12
_diffrn_reflns_limit_l_min -17
_diffrn_reflns_number 18819
_diffrn_reflns_theta_full 28.28
_diffrn_reflns_theta_max 28.28
_diffrn_reflns_theta_min 2.71
_exptl_absorpt_coefficient_mu 0.134
_exptl_absorpt_correction_T_max 1.00000
_exptl_absorpt_correction_T_min 0.73373
_exptl_absorpt_correction_type multi-scan
_exptl_absorpt_process_details
;
Empirical absorption correction using spherical harmonics,
 implemented in SCALE3 ABSPACK scaling algorithm, 
CrysaAlis RED (Oxford Diffraction, 2007).
;
_exptl_crystal_colour colorless
_exptl_crystal_density_diffrn 1.109
_exptl_crystal_density_method 'not measured'
_exptl_crystal_description needle
_exptl_crystal_F_000 752
_exptl_crystal_size_max 0.88
_exptl_crystal_size_mid 0.30
_exptl_crystal_size_min 0.16
_refine_diff_density_max 0.368
_refine_diff_density_min -0.250
_refine_diff_density_rms 0.050
_refine_ls_extinction_method none
_refine_ls_goodness_of_fit_ref 1.058
_refine_ls_hydrogen_treatment constr
_refine_ls_matrix_type full
_refine_ls_number_parameters 254
_refine_ls_number_reflns 5266
_refine_ls_number_restraints 0
_refine_ls_restrained_S_all 1.058
_refine_ls_R_factor_all 0.0477
_refine_ls_R_factor_gt 0.0348
_refine_ls_shift/su_max 0.000
_refine_ls_shift/su_mean 0.000
_refine_ls_structure_factor_coef Fsqd
_refine_ls_weighting_details 'calc w=1/[\s^2^(Fo^2^)+(0.0571P)^2^+0.5253P] where P=(Fo^2^+2Fc^2^)/3'
_refine_ls_weighting_scheme calc
_refine_ls_wR_factor_gt 0.0953
_refine_ls_wR_factor_ref 0.1020
_reflns_number_gt 4193
_reflns_number_total 5266
_reflns_threshold_expression I>2\s(I)
_cod_data_source_file om2008265_si_002.cif
_cod_data_source_block 4a
_cod_database_code 4067848

loop_
_symmetry_equiv_pos_as_xyz
'x, y, z'
'-x, y+1/2, -z+1/2'
'-x, -y, -z'
'x, -y-1/2, z-1/2'

loop_
_atom_site_label
_atom_site_type_symbol
_atom_site_fract_x
_atom_site_fract_y
_atom_site_fract_z
_atom_site_U_iso_or_equiv
_atom_site_adp_type
_atom_site_occupancy
_atom_site_symmetry_multiplicity
_atom_site_calc_flag
_atom_site_refinement_flags
P1 P 0.23547(3) 0.20124(2) 0.18961(3) 0.02192(10) Uani 1 1 d .
P2 P 0.12239(3) 0.37345(2) 0.25509(3) 0.02146(10) Uani 1 1 d .
B1 B 0.11181(19) 0.42177(13) 0.12134(13) 0.0348(4) Uani 1 1 d .
H1A H 0.0378 0.4602 0.1109 0.052 Uiso 1 1 calc R
H1B H 0.1051 0.3730 0.0718 0.052 Uiso 1 1 calc R
H1C H 0.1871 0.4569 0.1126 0.052 Uiso 1 1 calc R
C1 C 0.36775(12) 0.21437(9) 0.11535(10) 0.0210(3) Uani 1 1 d .
C2 C 0.46013(13) 0.14969(9) 0.13937(10) 0.0237(3) Uani 1 1 d .
C3 C 0.43319(13) 0.09360(9) 0.22498(11) 0.0250(3) Uani 1 1 d .
C4 C 0.31954(13) 0.11452(9) 0.26342(11) 0.0233(3) Uani 1 1 d .
C5 C 0.25430(13) 0.29844(9) 0.27721(11) 0.0233(3) Uani 1 1 d .
H51 H 0.2602 0.2772 0.3482 0.028 Uiso 1 1 calc R
H52 H 0.3326 0.3306 0.2663 0.028 Uiso 1 1 calc R
C111 C 0.38048(13) 0.27446(10) 0.03778(11) 0.0256(3) Uani 1 1 d .
H111 H 0.3182 0.3186 0.0219 0.031 Uiso 1 1 calc R
C112 C 0.48463(15) 0.26989(11) -0.01668(11) 0.0319(3) Uani 1 1 d .
H112 H 0.4949 0.3117 -0.0692 0.038 Uiso 1 1 calc R
C113 C 0.57372(15) 0.20420(12) 0.00558(13) 0.0378(4) Uani 1 1 d .
H113 H 0.6437 0.2003 -0.0333 0.045 Uiso 1 1 calc R
C114 C 0.56254(15) 0.14449(11) 0.08299(12) 0.0340(3) Uani 1 1 d .
H114 H 0.6246 0.1000 0.0977 0.041 Uiso 1 1 calc R
C211 C -0.01105(13) 0.30701(9) 0.28195(11) 0.0256(3) Uani 1 1 d .
C212 C -0.12491(15) 0.32180(13) 0.22623(13) 0.0392(4) Uani 1 1 d .
H212 H -0.1317 0.3659 0.1745 0.047 Uiso 1 1 calc R
C213 C -0.22875(18) 0.27197(16) 0.24642(17) 0.0547(5) Uani 1 1 d .
H213 H -0.3071 0.2829 0.2092 0.066 Uiso 1 1 calc R
C214 C -0.21934(19) 0.20726(14) 0.31934(18) 0.0547(6) Uani 1 1 d .
H214 H -0.2906 0.1724 0.3312 0.066 Uiso 1 1 calc R
C215 C -0.10744(19) 0.19235(12) 0.37559(16) 0.0478(5) Uani 1 1 d .
H215 H -0.1013 0.1475 0.4265 0.057 Uiso 1 1 calc R
C216 C -0.00363(16) 0.24296(10) 0.35779(13) 0.0347(4) Uani 1 1 d .
H116 H 0.0732 0.2337 0.3978 0.042 Uiso 1 1 calc R
C221 C 0.13959(12) 0.45599(8) 0.35419(10) 0.0207(3) Uani 1 1 d .
C222 C 0.07524(15) 0.53579(10) 0.34058(13) 0.0321(3) Uani 1 1 d .
H222 H 0.0283 0.5478 0.2778 0.038 Uiso 1 1 calc R
C223 C 0.07883(15) 0.59793(10) 0.41755(14) 0.0360(4) Uani 1 1 d .
H223 H 0.0341 0.6524 0.4077 0.043 Uiso 1 1 calc R
C224 C 0.14633(14) 0.58148(10) 0.50776(12) 0.0286(3) Uani 1 1 d .
H224 H 0.1472 0.6239 0.5611 0.034 Uiso 1 1 calc R
C225 C 0.21309(18) 0.50360(11) 0.52152(12) 0.0368(4) Uani 1 1 d .
H225 H 0.2616 0.4929 0.5839 0.044 Uiso 1 1 calc R
C226 C 0.21006(17) 0.44085(10) 0.44509(11) 0.0341(4) Uani 1 1 d .
H226 H 0.2565 0.3871 0.4550 0.041 Uiso 1 1 calc R
C411 C 0.27920(15) 0.06659(10) 0.34358(12) 0.0308(3) Uani 1 1 d .
H411 H 0.2005 0.0792 0.3681 0.037 Uiso 1 1 calc R
C412 C 0.35533(18) -0.00003(11) 0.38759(13) 0.0396(4) Uani 1 1 d .
H412 H 0.3295 -0.0324 0.4437 0.048 Uiso 1 1 calc R
C413 C 0.46798(18) -0.01985(12) 0.35086(14) 0.0432(4) Uani 1 1 d .
H413 H 0.5191 -0.0657 0.3821 0.052 Uiso 1 1 calc R
C414 C 0.50779(16) 0.02574(11) 0.26952(13) 0.0365(4) Uani 1 1 d .
H414 H 0.5852 0.0111 0.2441 0.044 Uiso 1 1 calc R

loop_
_atom_site_aniso_label
_atom_site_aniso_U_11
_atom_site_aniso_U_22
_atom_site_aniso_U_33
_atom_site_aniso_U_23
_atom_site_aniso_U_13
_atom_site_aniso_U_12
P1 0.02027(17) 0.02315(18) 0.02218(18) -0.00524(13) 0.00111(13) 0.00082(13)
P2 0.02359(17) 0.02203(17) 0.01872(17) -0.00017(13) 0.00160(13) 0.00450(13)
B1 0.0429(10) 0.0388(10) 0.0226(8) 0.0039(7) 0.0022(7) 0.0064(8)
C1 0.0217(6) 0.0217(6) 0.0195(6) -0.0066(5) 0.0004(5) -0.0003(5)
C2 0.0238(6) 0.0242(6) 0.0229(7) -0.0039(5) 0.0008(5) 0.0017(5)
C3 0.0291(7) 0.0220(6) 0.0236(7) -0.0029(5) 0.0002(6) 0.0016(5)
C4 0.0272(7) 0.0189(6) 0.0235(7) -0.0057(5) 0.0007(5) -0.0022(5)
C5 0.0226(6) 0.0244(7) 0.0228(6) -0.0058(5) 0.0009(5) 0.0047(5)
C111 0.0280(7) 0.0258(7) 0.0226(7) -0.0029(5) -0.0002(5) 0.0023(5)
C112 0.0356(8) 0.0372(8) 0.0232(7) 0.0019(6) 0.0052(6) -0.0015(6)
C113 0.0309(8) 0.0512(10) 0.0331(8) 0.0035(7) 0.0129(7) 0.0054(7)
C114 0.0285(7) 0.0401(9) 0.0345(8) 0.0019(7) 0.0082(6) 0.0102(6)
C211 0.0250(7) 0.0245(7) 0.0276(7) -0.0089(6) 0.0049(6) 0.0018(5)
C212 0.0300(8) 0.0478(10) 0.0389(9) -0.0098(8) -0.0023(7) -0.0009(7)
C213 0.0305(9) 0.0717(14) 0.0614(13) -0.0268(12) 0.0016(9) -0.0116(9)
C214 0.0457(11) 0.0505(12) 0.0719(14) -0.0298(11) 0.0275(10) -0.0209(9)
C215 0.0561(11) 0.0308(8) 0.0614(12) -0.0075(8) 0.0325(10) -0.0068(8)
C216 0.0358(8) 0.0288(8) 0.0414(9) -0.0006(7) 0.0144(7) 0.0018(6)
C221 0.0228(6) 0.0183(6) 0.0217(6) 0.0003(5) 0.0058(5) 0.0013(5)
C222 0.0317(8) 0.0261(7) 0.0368(8) -0.0024(6) -0.0054(6) 0.0082(6)
C223 0.0297(8) 0.0238(7) 0.0541(10) -0.0086(7) 0.0014(7) 0.0079(6)
C224 0.0301(7) 0.0246(7) 0.0330(8) -0.0080(6) 0.0143(6) -0.0050(6)
C225 0.0614(11) 0.0277(8) 0.0209(7) -0.0012(6) 0.0008(7) 0.0029(7)
C226 0.0564(10) 0.0211(7) 0.0236(7) 0.0009(6) -0.0022(7) 0.0109(7)
C411 0.0372(8) 0.0267(7) 0.0289(7) -0.0041(6) 0.0057(6) -0.0062(6)
C412 0.0566(11) 0.0289(8) 0.0336(9) 0.0066(7) 0.0057(8) -0.0039(7)
C413 0.0547(11) 0.0319(8) 0.0423(10) 0.0091(7) 0.0002(8) 0.0121(8)
C414 0.0376(8) 0.0332(8) 0.0388(9) 0.0028(7) 0.0033(7) 0.0121(7)

loop_
_atom_type_symbol
_atom_type_description
_atom_type_scat_dispersion_real
_atom_type_scat_dispersion_imag
_atom_type_scat_source
C C 0.0033 0.0016 'International Tables Vol C Tables 4.2.6.8 and 6.1.1.4'
H H 0.0000 0.0000 'International Tables Vol C Tables 4.2.6.8 and 6.1.1.4'
P P 0.1023 0.0942 'International Tables Vol C Tables 4.2.6.8 and 6.1.1.4'
B B 0.0013 0.0007 'International Tables Vol C Tables 4.2.6.8 and 6.1.1.4'

loop_
_geom_angle_atom_site_label_1
_geom_angle_atom_site_label_2
_geom_angle_atom_site_label_3
_geom_angle
C1 P1 C4 89.71(6)
C1 P1 C5 101.97(6)
C4 P1 C5 101.73(6)
C221 P2 C211 105.43(6)
C221 P2 C5 106.32(6)
C211 P2 C5 104.34(7)
C221 P2 B1 114.21(7)
C211 P2 B1 114.23(8)
C5 P2 B1 111.49(8)
C111 C1 C2 120.26(13)
C111 C1 P1 127.59(11)
C2 C1 P1 111.99(10)
C114 C2 C1 119.68(13)
C114 C2 C3 127.45(13)
C1 C2 C3 112.87(12)
C414 C3 C4 119.74(14)
C414 C3 C2 127.08(14)
C4 C3 C2 113.17(12)
C411 C4 C3 120.42(14)
C411 C4 P1 127.61(12)
C3 C4 P1 111.79(10)
P2 C5 P1 110.20(7)
C1 C111 C112 119.56(13)
C111 C112 C113 119.84(14)
C114 C113 C112 121.11(15)
C113 C114 C2 119.51(14)
C216 C211 C212 119.12(15)
C216 C211 P2 121.99(12)
C212 C211 P2 118.88(12)
C213 C212 C211 119.70(18)
C214 C213 C212 120.60(19)
C213 C214 C215 120.32(17)
C214 C215 C216 119.70(19)
C215 C216 C211 120.52(17)
C226 C221 C222 118.85(13)
C226 C221 P2 122.33(10)
C222 C221 P2 118.75(11)
C223 C222 C221 120.43(14)
C224 C223 C222 120.24(14)
C223 C224 C225 119.99(14)
C224 C225 C226 120.27(15)
C225 C226 C221 120.18(14)
C4 C411 C412 118.96(15)
C413 C412 C411 120.69(15)
C412 C413 C414 120.96(16)
C413 C414 C3 119.19(16)

loop_
_geom_bond_atom_site_label_1
_geom_bond_atom_site_label_2
_geom_bond_distance
P1 C1 1.8089(14)
P1 C4 1.8169(14)
P1 C5 1.8623(13)
P2 C221 1.8015(14)
P2 C211 1.8053(15)
P2 C5 1.8106(13)
P2 B1 1.9085(17)
C1 C111 1.383(2)
C1 C2 1.4025(19)
C2 C114 1.385(2)
C2 C3 1.462(2)
C3 C414 1.392(2)
C3 C4 1.399(2)
C4 C411 1.384(2)
C111 C112 1.385(2)
C112 C113 1.385(2)
C113 C114 1.375(2)
C211 C216 1.387(2)
C211 C212 1.387(2)
C212 C213 1.387(3)
C213 C214 1.366(3)
C214 C215 1.373(3)
C215 C216 1.385(2)
C221 C226 1.382(2)
C221 C222 1.3846(19)
C222 C223 1.379(2)
C223 C224 1.363(2)
C224 C225 1.373(2)
C225 C226 1.380(2)
C411 C412 1.385(2)
C412 C413 1.375(3)
C413 C414 1.376(2)
